data_2005110
loop_
_publ_author_name
'King, Jnr, J. A.'
'Bryant, Jnr, G. L.'

_publ_section_title
;
 <i>p</i>-Nitrobenzaldehyde
;
_journal_issue 7
_journal_name_full 'Acta Crystallographica Section C'
_journal_page_first 1691
_journal_page_last 1693
_journal_paper_doi 10.1107/S0108270196001254
_journal_volume 52
_journal_year 1996
_chemical_formula_moiety 'C7 H5 N O3'
_chemical_formula_sum 'C7 H5 N O3'
_chemical_formula_weight 151.1
_chemical_name_systematic p-nitrobenzaldehyde
_space_group_IT_number 4
_symmetry_cell_setting monoclinic
_symmetry_space_group_name_Hall 'P 2yb'
_symmetry_space_group_name_H-M 'P 1 21 1'
_cell_angle_alpha 90
_cell_angle_beta 95.35(3)
_cell_angle_gamma 90
_cell_formula_units_Z 2
_cell_length_a 6.209(2)
_cell_length_b 5.023(1)
_cell_length_c 10.457(3)
_cell_measurement_reflns_used 17
_cell_measurement_temperature 160.95
_cell_measurement_theta_max 14.02
_cell_measurement_theta_min 3.915
_cell_volume 324.71(16)
_computing_cell_refinement 'SHELXTL-Plus (Sheldrick, 1990)'
_computing_data_collection 'Siemens R3m/V software'
_computing_data_reduction SHELXTL-Plus
_computing_molecular_graphics SHELXTL-Plus
_computing_publication_material manual
_computing_structure_refinement SHELXTL-Plus
_computing_structure_solution SHELXTL-Plus
_diffrn_ambient_temperature 160.95
_diffrn_measurement_device 'Siemens R3mV upgrade of Nicolet P3F'
_diffrn_measurement_method Wycoff
_diffrn_radiation_monochromator graphite
_diffrn_radiation_source xray_tube
_diffrn_radiation_type 'Mo K\a'
_diffrn_radiation_wavelength .71073
_diffrn_reflns_av_R_equivalents 1.16
_diffrn_reflns_limit_h_max 8
_diffrn_reflns_limit_h_min -1
_diffrn_reflns_limit_k_max 6
_diffrn_reflns_limit_k_min -6
_diffrn_reflns_limit_l_max 13
_diffrn_reflns_limit_l_min -13
_diffrn_reflns_number 908
_diffrn_reflns_theta_max 27.5
_diffrn_reflns_theta_min 1.75
_diffrn_standards_decay_% 7
_diffrn_standards_interval_count 47
_diffrn_standards_number 3
_exptl_absorpt_coefficient_mu 0.116
_exptl_absorpt_correction_type none
_exptl_crystal_colour colorless
_exptl_crystal_density_diffrn 1.546
_exptl_crystal_density_meas ?
_exptl_crystal_description needle
_exptl_crystal_F_000 156
_exptl_crystal_size_max 0.30
_exptl_crystal_size_mid 0.12
_exptl_crystal_size_min 0.08
_refine_diff_density_max 0.39
_refine_diff_density_min -0.33
_refine_ls_extinction_method none
_refine_ls_goodness_of_fit_obs 4.39
_refine_ls_hydrogen_treatment 'H atoms refined isotropically'
_refine_ls_matrix_type full-matrix
_refine_ls_number_parameters 103
_refine_ls_number_reflns 763
_refine_ls_R_factor_all .0619
_refine_ls_R_factor_obs .0589
_refine_ls_shift/esd_max 0.114
_refine_ls_shift/esd_mean 0.038
_refine_ls_structure_factor_coef F
_refine_ls_weighting_details 'w = 1/[\s^2^(F)+0.0001F^2^]'
_refine_ls_weighting_scheme calc
_refine_ls_wR_factor_all .0755
_refine_ls_wR_factor_obs .0755
_reflns_number_observed 763
_reflns_number_total 832
_reflns_observed_criterion F>2.0\s(F)
_cod_data_source_file cr1179.cif
_cod_data_source_block paraC7H5NO3
_cod_depositor_comments
;
 Adding the _atom_type_symbol data item to the _atom_type loop.
 The values of the _atom_type_symbol data item were inferred from
 the _atom_site_type_symbol and _atom_site_label data items.

 Antanas Vaitkus,
 2017-01-11

The following automatic conversions were performed:

'_exptl_crystal_density_meas' value 'not measured' was changed to '?'
- the value is perceived as not measured.

Automatic conversion script
Id: cif_fix_values 3008 2015-01-20 13:52:24Z robertas 

The following automatic conversions were performed:

'_refine_ls_weighting_scheme' value '1/[\s^2^(F)+0.0001F^2^]' was
changed to 'calc'. New tag '_refine_ls_weighting_details' was
created. The value of the new tag was set to 'w =
1/[\s^2^(F)+0.0001F^2^]'.

Automatic conversion script
Id: cif_fix_values 3143 2015-03-26 13:38:13Z robertas 
;
_cod_original_cell_volume 324.7(2)
_cod_original_sg_symbol_Hall 'P 2y1'
_cod_original_sg_symbol_H-M 'P 21'
_cod_database_code 2005110

loop_
_symmetry_equiv_pos_as_xyz
x,y,z
-x,1/2+y,-z

loop_
_atom_site_aniso_label
_atom_site_aniso_U_11
_atom_site_aniso_U_22
_atom_site_aniso_U_33
_atom_site_aniso_U_12
_atom_site_aniso_U_13
_atom_site_aniso_U_23
_atom_site_aniso_type_symbol
C(1) .023(2) .017(3) .020(2) -.001(2) .007(2) -.003(2) C
C(2) .021(2) .013(2) .021(2) -.001(2) .003(2) -.004(2) C
C(3) .014(2) .024(3) .024(2) -.002(2) -.001(2) -.007(3) C
C(4) .019(2) .014(2) .017(2) -.001(2) .004(2) -.002(2) C
C(5) .017(2) .030(3) .022(2) -.004(2) .001(2) 0(2) C
C(6) .028(2) .019(3) .013(2) .003(3) .003(2) .005(2) C
N(1) .026(2) .025(3) .029(2) .002(2) -.001(2) -.007(2) N
O(2) .051(2) .048(3) .064(2) -.018(2) .005(2) .003(2) O
O(3) .041(2) .026(2) .030(2) .001(2) .0(10) .001(2) O
C(7) .021(2) .010(2) .018(2) -.005(2) .012(2) .001(2) C
O(1) .010(2) .023(2) .014(2) -.003(2) .0030(10) .008(2) O
O(1B) .010 .010 .010 0 .001 0 O

loop_
_atom_site_label
_atom_site_fract_x
_atom_site_fract_y
_atom_site_fract_z
_atom_site_U_iso_or_equiv
_atom_site_thermal_displace_type
_atom_site_calc_flag
_atom_site_calc_attached_atom
_atom_site_type_symbol
C(1) -.1557(7) .0 -.8147(4) .020(1) Uij ? ? C
C(2) -.0333(6) -.1163(15) -.7133(4) .018(1) Uij ? ? C
C(3) -.1249(7) -.3210(16) -.6474(4) .021(1) Uij ? ? C
C(4) -.3361(7) -.3982(9) -.6818(4) .017(1) Uij ? ? C
C(5) -.4572(6) -.2809(17) -.7881(4) .023(1) Uij ? ? C
C(6) -.3653(7) -.0821(15) -.8557(4) .020(1) Uij ? ? C
N(1) -.0595(6) .2095(15) -.8852(4) .027(1) Uij ? ? N
O(2) .1283(7) .2823(18) -.8485(4) .054(1) Uij ? ? O
O(3) -.1645(5) .3286(15) -.9738(3) .032(1) Uij ? ? O
C(7) -.4374(7) -.6224(15) -.6101(4) .016(1) Uij ? ? C
O(1) -.3346(5) -.7241(16) -.5207(3) .015(1) Uij ? ? O
O(1B) -.6294(19) -.6813(36) -.6482(11) .010(0) Uij ? ? O
H(2A) .1123 -.0585 -.6896 .080 Uiso calc C(2) H
H(3A) -.0459 -.4073 -.5757 .080 Uiso calc C(3) H
H(5A) -.6018 -.3408 -.8132 .080 Uiso calc C(5) H
H(6A) -.4476 -.0010 -.9277 .080 Uiso calc C(6) H
H(7A) -.5863 -.6547 -.6392 .080 Uiso calc C(7) H
H(7B) -.3631 -.7121 -.5379 .080 Uiso calc C(7) H

loop_
_atom_type_symbol
_atom_type_scat_source
C International_Tables_Vol_IV_Table_2.3.1
H International_Tables_Vol_IV_Table_2.3.1
N International_Tables_Vol_IV_Table_2.3.1
O International_Tables_Vol_IV_Table_2.3.1

loop_
_geom_angle_atom_site_label_1
_geom_angle_atom_site_label_2
_geom_angle_atom_site_label_3
_geom_angle
_geom_angle_publ_flag
C(2) C(1) C(6) 123.0(4) y
C(2) C(1) N(1) 118.5(4) y
C(6) C(1) N(1) 118.4(4) y
C(1) C(2) C(3) 118.3(4) y
C(2) C(3) C(4) 120.0(4) y
C(3) C(4) C(5) 120.7(5) y
C(3) C(4) C(7) 120.3(4) y
C(5) C(4) C(7) 118.8(4) y
C(4) C(5) C(6) 119.4(4) y
C(1) C(6) C(5) 118.4(4) y
C(1) N(1) O(2) 118.3(5) y
C(1) N(1) O(3) 121.4(4) y
O(2) N(1) O(3) 120.0(7) y
C(4) C(7) O(1) 119.1(4) y
C(4) C(7) O(1B) 116.3(8) y
O(1) C(7) O(1B) 124.6(9) y

loop_
_geom_bond_atom_site_label_1
_geom_bond_atom_site_label_2
_geom_bond_distance
_geom_bond_publ_flag
C(1) C(2) 1.375(6) y
C(1) C(6) 1.395(6) y
C(1) N(1) 1.446(7) y
C(2) C(3) 1.389(9) y
C(3) C(4) 1.382(6) y
C(4) C(5) 1.412(6) y
C(4) C(7) 1.521(8) y
C(5) C(6) 1.377(9) y
N(1) O(2) 1.248(6) y
N(1) O(3) 1.236(7) y
C(7) O(1) 1.197(6) y
C(7) O(1B) 1.256(13) y
